data_4517000
loop_
_publ_author_name
'Nomura, Kotohiro'
'Nagai, Go'
'Izawa, Itsuki'
'Mitsudome, Takato'
'Tamm, Matthias'
'Yamazoe, Seiji'

_publ_section_title
;
 XAS Analysis of Reactions of (Arylimido)vanadium(V) Dichloride Complexes
 Containing Anionic NHC That Contains a Weakly Coordinating
 B(C<sub>6</sub>F<sub>5</sub>)<sub>3</sub> Moiety (WCA-NHC) or Phenoxide
 Ligands with Al Alkyls: A Potential Ethylene Polymerization Catalyst with
 WCA-NHC Ligands.
;
_journal_issue 20
_journal_name_full 'ACS omega'
_journal_page_first 18833
_journal_page_last 18845
_journal_paper_doi 10.1021/acsomega.9b02828
_journal_volume 4
_journal_year 2019
_chemical_formula_moiety 'C51 H40 B Cl2 F15 N3 V'
_chemical_formula_sum 'C51 H40 B Cl2 F15 N3 V'
_chemical_formula_weight 1112.53
_space_group_crystal_system triclinic
_space_group_IT_number 2
_space_group_name_Hall '-P 1'
_space_group_name_H-M_alt 'P -1'
_atom_sites_solution_hydrogens geom
_atom_sites_solution_primary direct
_atom_sites_solution_secondary difmap
_cell_angle_alpha 77.295(4)
_cell_angle_beta 74.617(4)
_cell_angle_gamma 83.817(5)
_cell_formula_units_Z 2
_cell_length_a 11.1068(5)
_cell_length_b 12.9223(6)
_cell_length_c 19.2069(8)
_cell_measurement_reflns_used 9239
_cell_measurement_temperature 93
_cell_measurement_theta_max 27.50
_cell_measurement_theta_min 3.30
_cell_volume 2589.3(2)
_computing_cell_refinement 'CrystalClear-SM Expert 2.1 b45'
_computing_data_collection 'CrystalClear-SM Expert 2.1 b45 (Rigaku, 2015)'
_computing_data_reduction 'CrystalClear-SM Expert 2.1 b45'
_computing_molecular_graphics 'CrystalStructure 4.2.5'
_computing_publication_material 'CrystalStructure 4.2.5 (Rigaku, 2017)'
_computing_structure_refinement 'SHELXL Version 2014/7 (Sheldrick, 2008)'
_computing_structure_solution 'SHELXT (Sheldrick, 2014)'
_diffrn_ambient_temperature 93
_diffrn_detector_area_resol_mean 5.814
_diffrn_measured_fraction_theta_full 0.993
_diffrn_measured_fraction_theta_max 0.898
_diffrn_measurement_device_type 'Rigaku XtaLAB P200'
_diffrn_measurement_method \w
_diffrn_radiation_type 'Mo K\a'
_diffrn_radiation_wavelength 0.71075
_diffrn_reflns_av_R_equivalents 0.0529
_diffrn_reflns_Laue_measured_fraction_full 0.993
_diffrn_reflns_Laue_measured_fraction_max 0.898
_diffrn_reflns_limit_h_max 14
_diffrn_reflns_limit_h_min -13
_diffrn_reflns_limit_k_max 16
_diffrn_reflns_limit_k_min -16
_diffrn_reflns_limit_l_max 24
_diffrn_reflns_limit_l_min -23
_diffrn_reflns_number 39814
_diffrn_reflns_point_group_measured_fraction_full 0.993
_diffrn_reflns_point_group_measured_fraction_max 0.898
_diffrn_reflns_theta_full 25.242
_diffrn_reflns_theta_max 27.517
_diffrn_reflns_theta_min 3.018
_diffrn_standards_number 0
_exptl_absorpt_coefficient_mu 0.386
_exptl_absorpt_correction_T_max 0.970
_exptl_absorpt_correction_T_min 0.870
_exptl_absorpt_correction_type multi-scan
_exptl_absorpt_process_details 'REQAB (Rigaku, 1998)'
_exptl_crystal_colour red
_exptl_crystal_density_diffrn 1.427
_exptl_crystal_density_method 'not measured'
_exptl_crystal_description block
_exptl_crystal_F_000 1128.00
_exptl_crystal_size_max 0.130
_exptl_crystal_size_mid 0.100
_exptl_crystal_size_min 0.080
_refine_diff_density_max 0.75
_refine_diff_density_min -0.64
_refine_ls_extinction_method none
_refine_ls_goodness_of_fit_ref 1.072
_refine_ls_hydrogen_treatment constr
_refine_ls_number_parameters 658
_refine_ls_number_reflns 10696
_refine_ls_number_restraints 0
_refine_ls_R_factor_all 0.0545
_refine_ls_R_factor_gt 0.0462
_refine_ls_shift/su_max 0.001
_refine_ls_structure_factor_coef Fsqd
_refine_ls_weighting_details 'w = 1/[\s^2^(Fo^2^)+(0.0990P)^2^+0.0996P] where P=(Fo^2^+2Fc^2^)/3'
_refine_ls_weighting_scheme calc
_refine_ls_wR_factor_gt 0.1465
_refine_ls_wR_factor_ref 0.1505
_reflns_Friedel_coverage 0.000
_reflns_number_gt 8434
_reflns_number_total 10696
_reflns_threshold_expression F^2^>2.0\s(F^2^)
_cod_data_source_file ao9b02828_si_002.cif
_cod_data_source_block 4
_cod_database_code 4517000

loop_
_space_group_symop_id
_space_group_symop_operation_xyz
1 +X,+Y,+Z
2 -X,-Y,-Z

loop_
_atom_site_label
_atom_site_type_symbol
_atom_site_fract_x
_atom_site_fract_y
_atom_site_fract_z
_atom_site_U_iso_or_equiv
_atom_site_adp_type
_atom_site_occupancy
_atom_site_site_symmetry_order
_atom_site_calc_flag
_atom_site_refinement_flags_posn
_atom_site_refinement_flags_adp
V1 V 0.32494(4) 0.10777(3) 0.82023(2) 0.02432(12) Uani 1 1 d . .
Cl1 Cl 0.49749(6) 0.05898(5) 0.74865(3) 0.03247(16) Uani 1 1 d . .
Cl2 Cl 0.19926(6) -0.01837(5) 0.87655(4) 0.03644(17) Uani 1 1 d . .
F1 F 0.34272(11) 0.49540(10) 0.59436(7) 0.0224(3) Uani 1 1 d . .
F2 F 0.37069(13) 0.52065(12) 0.45029(7) 0.0300(3) Uani 1 1 d . .
F3 F 0.17393(14) 0.59659(12) 0.38904(7) 0.0334(3) Uani 1 1 d . .
F4 F -0.04781(14) 0.65121(12) 0.47696(8) 0.0350(4) Uani 1 1 d . .
F5 F -0.08080(12) 0.62560(11) 0.62093(8) 0.0295(3) Uani 1 1 d . .
F6 F -0.07917(12) 0.38794(10) 0.80286(7) 0.0247(3) Uani 1 1 d . .
F7 F -0.29789(12) 0.44347(11) 0.88261(8) 0.0296(3) Uani 1 1 d . .
F8 F -0.37603(12) 0.65228(12) 0.87711(8) 0.0319(3) Uani 1 1 d . .
F9 F -0.21933(14) 0.80601(11) 0.79045(9) 0.0365(4) Uani 1 1 d . .
F10 F 0.00238(13) 0.75238(10) 0.70896(8) 0.0299(3) Uani 1 1 d . .
F11 F 0.11905(12) 0.57780(10) 0.85196(7) 0.0234(3) Uani 1 1 d . .
F12 F 0.25444(15) 0.70581(12) 0.88723(8) 0.0356(4) Uani 1 1 d . .
F13 F 0.42543(16) 0.82735(13) 0.78024(9) 0.0411(4) Uani 1 1 d . .
F14 F 0.44721(14) 0.82373(11) 0.63608(8) 0.0328(3) Uani 1 1 d . .
F15 F 0.31309(13) 0.70204(11) 0.59837(7) 0.0277(3) Uani 1 1 d . .
N1 N 0.37178(19) 0.14633(16) 0.88446(11) 0.0267(4) Uani 1 1 d . .
N2 N 0.18589(16) 0.24104(14) 0.71616(10) 0.0172(4) Uani 1 1 d . .
N3 N 0.22392(16) 0.34825(14) 0.77951(9) 0.0166(4) Uani 1 1 d . .
C1 C 0.4263(2) 0.15310(18) 0.93994(13) 0.0258(5) Uani 1 1 d . .
C2 C 0.5370(3) 0.2038(2) 0.92314(17) 0.0398(7) Uani 1 1 d . .
H2 H 0.5746 0.2357 0.8736 0.048 Uiso 1 1 calc R U
C3 C 0.5926(3) 0.2076(2) 0.9792(2) 0.0487(8) Uani 1 1 d . .
H3 H 0.6680 0.2429 0.9684 0.058 Uiso 1 1 calc R U
C4 C 0.5373(3) 0.1597(2) 1.05090(17) 0.0427(7) Uani 1 1 d . .
H4 H 0.5752 0.1623 1.0893 0.051 Uiso 1 1 calc R U
C5 C 0.4288(3) 0.1085(2) 1.06708(14) 0.0363(6) Uani 1 1 d . .
H5 H 0.3925 0.0754 1.1165 0.044 Uiso 1 1 calc R U
C6 C 0.3716(2) 0.1043(2) 1.01249(14) 0.0322(6) Uani 1 1 d . .
H6 H 0.2961 0.0688 1.0239 0.039 Uiso 1 1 calc R U
C7 C 0.2378(2) 0.24335(16) 0.77252(11) 0.0178(4) Uani 1 1 d . .
C8 C 0.1436(2) 0.34099(16) 0.68877(11) 0.0176(4) Uani 1 1 d . .
H8 H 0.1048 0.3590 0.6489 0.021 Uiso 1 1 calc R U
C9 C 0.16553(19) 0.41165(16) 0.72749(11) 0.0163(4) Uani 1 1 d . .
C10 C 0.1760(2) 0.14540(16) 0.69030(12) 0.0192(4) Uani 1 1 d . .
C11 C 0.2723(2) 0.11816(18) 0.63155(12) 0.0227(5) Uani 1 1 d . .
C12 C 0.2580(2) 0.0251(2) 0.60869(14) 0.0304(6) Uani 1 1 d . .
H12 H 0.3198 0.0038 0.5690 0.036 Uiso 1 1 calc R U
C13 C 0.1568(3) -0.0356(2) 0.64239(15) 0.0334(6) Uani 1 1 d . .
H13 H 0.1511 -0.0994 0.6269 0.040 Uiso 1 1 calc R U
C14 C 0.0629(2) -0.00527(19) 0.69861(15) 0.0294(5) Uani 1 1 d . .
H14 H -0.0072 -0.0479 0.7205 0.035 Uiso 1 1 calc R U
C15 C 0.0691(2) 0.08672(17) 0.72376(13) 0.0222(5) Uani 1 1 d . .
C16 C 0.3816(2) 0.18804(19) 0.59173(13) 0.0265(5) Uani 1 1 d . .
H16 H 0.3980 0.2280 0.6271 0.032 Uiso 1 1 calc R U
C17 C 0.5025(3) 0.1241(2) 0.56171(16) 0.0405(7) Uani 1 1 d . .
H17A H 0.5695 0.1729 0.5367 0.049 Uiso 1 1 calc R U
H17B H 0.5268 0.0740 0.6026 0.049 Uiso 1 1 calc R U
H17C H 0.4880 0.0848 0.5267 0.049 Uiso 1 1 calc R U
C18 C 0.3497(3) 0.2688(2) 0.52640(14) 0.0324(6) Uani 1 1 d . .
H18A H 0.4209 0.3131 0.5013 0.039 Uiso 1 1 calc R U
H18B H 0.3316 0.2308 0.4917 0.039 Uiso 1 1 calc R U
H18C H 0.2763 0.3138 0.5445 0.039 Uiso 1 1 calc R U
C19 C -0.0396(2) 0.12425(19) 0.78126(14) 0.0267(5) Uani 1 1 d . .
H19 H -0.0058 0.1719 0.8053 0.032 Uiso 1 1 calc R U
C20 C -0.1039(3) 0.0355(2) 0.84198(17) 0.0424(7) Uani 1 1 d . .
H20A H -0.1724 0.0663 0.8765 0.051 Uiso 1 1 calc R U
H20B H -0.1373 -0.0131 0.8200 0.051 Uiso 1 1 calc R U
H20C H -0.0432 -0.0035 0.8684 0.051 Uiso 1 1 calc R U
C21 C -0.1341(3) 0.1909(2) 0.74244(17) 0.0395(6) Uani 1 1 d . .
H21A H -0.2045 0.2154 0.7791 0.047 Uiso 1 1 calc R U
H21B H -0.0937 0.2524 0.7079 0.047 Uiso 1 1 calc R U
H21C H -0.1648 0.1476 0.7154 0.047 Uiso 1 1 calc R U
C22 C 0.2646(2) 0.37957(16) 0.83758(11) 0.0177(4) Uani 1 1 d . .
C23 C 0.3790(2) 0.42786(18) 0.81895(12) 0.0203(5) Uani 1 1 d . .
C24 C 0.4145(2) 0.4574(2) 0.87603(13) 0.0252(5) Uani 1 1 d . .
H24 H 0.4903 0.4922 0.8653 0.030 Uiso 1 1 calc R U
C25 C 0.3419(2) 0.4373(2) 0.94792(13) 0.0290(5) Uani 1 1 d . .
H25 H 0.3682 0.4585 0.9857 0.035 Uiso 1 1 calc R U
C26 C 0.2315(2) 0.38663(19) 0.96489(13) 0.0252(5) Uani 1 1 d . .
H26 H 0.1835 0.3717 1.0145 0.030 Uiso 1 1 calc R U
C27 C 0.1895(2) 0.35706(17) 0.91009(12) 0.0206(5) Uani 1 1 d . .
C28 C 0.4625(2) 0.44635(18) 0.74029(12) 0.0207(5) Uani 1 1 d . .
H28 H 0.4070 0.4704 0.7058 0.025 Uiso 1 1 calc R U
C29 C 0.5338(2) 0.3436(2) 0.72203(14) 0.0299(5) Uani 1 1 d . .
H29A H 0.5863 0.3579 0.6715 0.036 Uiso 1 1 calc R U
H29B H 0.5867 0.3167 0.7563 0.036 Uiso 1 1 calc R U
H29C H 0.4741 0.2904 0.7266 0.036 Uiso 1 1 calc R U
C30 C 0.5570(2) 0.5319(2) 0.72507(14) 0.0289(5) Uani 1 1 d . .
H30A H 0.6072 0.5397 0.6740 0.035 Uiso 1 1 calc R U
H30B H 0.5123 0.5996 0.7328 0.035 Uiso 1 1 calc R U
H30C H 0.6120 0.5108 0.7587 0.035 Uiso 1 1 calc R U
C31 C 0.0627(2) 0.30728(18) 0.93102(12) 0.0221(5) Uani 1 1 d . .
H31 H 0.0469 0.2919 0.8855 0.027 Uiso 1 1 calc R U
C32 C 0.0588(2) 0.2021(2) 0.98824(14) 0.0326(6) Uani 1 1 d . .
H32A H -0.0238 0.1732 1.0000 0.039 Uiso 1 1 calc R U
H32B H 0.1229 0.1510 0.9679 0.039 Uiso 1 1 calc R U
H32C H 0.0749 0.2155 1.0332 0.039 Uiso 1 1 calc R U
C33 C -0.0424(2) 0.38456(19) 0.96191(13) 0.0254(5) Uani 1 1 d . .
H33A H -0.1228 0.3513 0.9750 0.030 Uiso 1 1 calc R U
H33B H -0.0273 0.4021 1.0059 0.030 Uiso 1 1 calc R U
H33C H -0.0442 0.4496 0.9246 0.030 Uiso 1 1 calc R U
C34 C 0.1309(2) 0.56044(16) 0.61715(12) 0.0172(4) Uani 1 1 d . .
C35 C 0.2414(2) 0.53444(17) 0.56785(12) 0.0195(4) Uani 1 1 d . .
C36 C 0.2591(2) 0.54639(18) 0.49308(12) 0.0215(5) Uani 1 1 d . .
C37 C 0.1609(2) 0.58582(18) 0.46181(12) 0.0241(5) Uani 1 1 d . .
C38 C 0.0489(2) 0.61262(19) 0.50699(13) 0.0246(5) Uani 1 1 d . .
C39 C 0.0352(2) 0.59887(18) 0.58209(12) 0.0215(5) Uani 1 1 d . .
C40 C -0.0206(2) 0.56703(17) 0.75353(12) 0.0180(4) Uani 1 1 d . .
C41 C -0.1059(2) 0.49364(17) 0.79767(12) 0.0197(4) Uani 1 1 d . .
C42 C -0.2229(2) 0.52059(19) 0.83978(12) 0.0226(5) Uani 1 1 d . .
C43 C -0.2619(2) 0.62550(19) 0.83775(13) 0.0236(5) Uani 1 1 d . .
C44 C -0.1830(2) 0.70191(18) 0.79427(14) 0.0257(5) Uani 1 1 d . .
C45 C -0.0674(2) 0.67226(17) 0.75335(13) 0.0226(5) Uani 1 1 d . .
C46 C 0.2129(2) 0.62390(16) 0.72358(12) 0.0177(4) Uani 1 1 d . .
C47 C 0.2020(2) 0.63507(17) 0.79549(12) 0.0212(5) Uani 1 1 d . .
C48 C 0.2692(2) 0.70242(19) 0.81598(13) 0.0266(5) Uani 1 1 d . .
C49 C 0.3537(2) 0.76544(19) 0.76214(14) 0.0288(5) Uani 1 1 d . .
C50 C 0.3664(2) 0.76251(18) 0.68935(13) 0.0257(5) Uani 1 1 d . .
C51 C 0.2964(2) 0.69393(18) 0.67185(12) 0.0214(5) Uani 1 1 d . .
B62 B 0.1233(2) 0.54098(18) 0.70648(13) 0.0173(5) Uani 1 1 d . .

loop_
_atom_site_aniso_label
_atom_site_aniso_U_11
_atom_site_aniso_U_22
_atom_site_aniso_U_33
_atom_site_aniso_U_23
_atom_site_aniso_U_13
_atom_site_aniso_U_12
V1 0.0267(2) 0.0226(2) 0.0232(2) -0.00168(16) -0.00927(17) 0.00265(16)
Cl1 0.0331(3) 0.0306(3) 0.0313(3) -0.0065(3) -0.0068(3) 0.0059(2)
Cl2 0.0369(4) 0.0286(3) 0.0407(4) 0.0041(3) -0.0126(3) -0.0038(3)
F1 0.0169(6) 0.0322(7) 0.0173(6) -0.0024(5) -0.0069(5) 0.0037(5)
F2 0.0264(7) 0.0425(8) 0.0160(6) -0.0032(6) -0.0011(5) 0.0041(6)
F3 0.0370(8) 0.0467(9) 0.0163(7) -0.0015(6) -0.0116(6) 0.0014(7)
F4 0.0308(8) 0.0458(9) 0.0327(8) -0.0064(7) -0.0216(6) 0.0106(6)
F5 0.0198(7) 0.0407(8) 0.0290(7) -0.0119(6) -0.0079(6) 0.0094(6)
F6 0.0224(7) 0.0168(6) 0.0310(7) -0.0017(5) -0.0025(5) -0.0017(5)
F7 0.0174(7) 0.0318(7) 0.0333(8) 0.0022(6) -0.0010(6) -0.0056(5)
F8 0.0201(7) 0.0376(8) 0.0353(8) -0.0137(6) 0.0009(6) 0.0034(6)
F9 0.0318(8) 0.0214(7) 0.0543(10) -0.0172(7) -0.0022(7) 0.0056(6)
F10 0.0266(7) 0.0167(6) 0.0413(8) -0.0056(6) 0.0006(6) -0.0021(5)
F11 0.0278(7) 0.0244(7) 0.0163(6) -0.0043(5) -0.0001(5) -0.0071(5)
F12 0.0475(9) 0.0426(9) 0.0211(7) -0.0124(6) -0.0051(6) -0.0179(7)
F13 0.0475(10) 0.0466(9) 0.0371(9) -0.0173(7) -0.0082(7) -0.0241(7)
F14 0.0343(8) 0.0326(8) 0.0296(8) -0.0032(6) -0.0011(6) -0.0175(6)
F15 0.0337(8) 0.0327(7) 0.0165(6) -0.0012(5) -0.0041(5) -0.0134(6)
N1 0.0284(11) 0.0246(10) 0.0234(10) -0.0003(8) -0.0054(8) 0.0025(8)
N2 0.0188(9) 0.0166(9) 0.0156(9) -0.0022(7) -0.0044(7) -0.0003(7)
N3 0.0173(9) 0.0189(9) 0.0129(8) -0.0024(7) -0.0032(7) -0.0011(7)
C1 0.0264(13) 0.0244(12) 0.0259(12) -0.0034(10) -0.0089(10) 0.0051(9)
C2 0.0378(16) 0.0401(15) 0.0382(15) 0.0088(12) -0.0153(12) -0.0069(12)
C3 0.0497(19) 0.0333(15) 0.071(2) 0.0046(15) -0.0385(17) -0.0079(13)
C4 0.0557(19) 0.0400(16) 0.0473(17) -0.0232(14) -0.0358(15) 0.0216(14)
C5 0.0409(16) 0.0405(15) 0.0227(12) -0.0084(11) -0.0040(11) 0.0135(12)
C6 0.0272(13) 0.0366(14) 0.0281(13) -0.0014(11) -0.0060(10) 0.0055(10)
C7 0.0201(11) 0.0185(10) 0.0142(10) -0.0023(8) -0.0035(8) -0.0018(8)
C8 0.0195(11) 0.0177(10) 0.0147(10) -0.0008(8) -0.0046(8) -0.0003(8)
C9 0.0144(10) 0.0194(10) 0.0134(10) -0.0018(8) -0.0017(8) -0.0012(8)
C10 0.0261(12) 0.0149(10) 0.0182(10) -0.0034(8) -0.0089(9) 0.0013(8)
C11 0.0291(13) 0.0211(11) 0.0193(11) -0.0048(9) -0.0101(9) 0.0051(9)
C12 0.0381(15) 0.0287(13) 0.0276(13) -0.0138(10) -0.0110(11) 0.0086(10)
C13 0.0481(16) 0.0209(12) 0.0374(15) -0.0092(11) -0.0201(13) 0.0015(11)
C14 0.0356(14) 0.0194(11) 0.0362(14) -0.0030(10) -0.0150(11) -0.0040(10)
C15 0.0278(12) 0.0177(11) 0.0236(11) -0.0020(9) -0.0127(9) 0.0003(9)
C16 0.0284(13) 0.0277(12) 0.0219(12) -0.0062(10) -0.0050(10) 0.0044(9)
C17 0.0341(15) 0.0441(16) 0.0329(14) -0.0013(12) -0.0008(11) 0.0112(12)
C18 0.0362(15) 0.0304(13) 0.0271(13) -0.0020(10) -0.0069(11) 0.0038(11)
C19 0.0250(12) 0.0248(12) 0.0301(13) -0.0044(10) -0.0059(10) -0.0051(9)
C20 0.0347(16) 0.0391(15) 0.0450(17) 0.0011(13) -0.0012(13) -0.0072(12)
C21 0.0336(15) 0.0359(15) 0.0471(17) -0.0043(12) -0.0122(12) 0.0035(11)
C22 0.0216(11) 0.0179(10) 0.0151(10) -0.0042(8) -0.0078(8) 0.0022(8)
C23 0.0188(11) 0.0249(11) 0.0176(11) -0.0054(9) -0.0054(8) 0.0020(8)
C24 0.0201(12) 0.0354(13) 0.0237(12) -0.0091(10) -0.0087(9) -0.0028(9)
C25 0.0305(13) 0.0419(14) 0.0201(12) -0.0132(10) -0.0107(10) 0.0000(11)
C26 0.0252(12) 0.0338(13) 0.0159(11) -0.0054(9) -0.0047(9) 0.0015(10)
C27 0.0229(12) 0.0213(11) 0.0160(10) -0.0031(9) -0.0043(9) 0.0032(8)
C28 0.0191(11) 0.0284(12) 0.0149(10) -0.0037(9) -0.0047(8) -0.0022(9)
C29 0.0283(13) 0.0285(12) 0.0264(12) -0.0026(10) 0.0010(10) 0.0005(10)
C30 0.0268(13) 0.0366(14) 0.0249(12) -0.0084(10) -0.0040(10) -0.0091(10)
C31 0.0220(12) 0.0253(11) 0.0170(11) -0.0031(9) -0.0021(9) -0.0016(9)
C32 0.0313(14) 0.0303(13) 0.0283(13) 0.0032(11) -0.0017(10) -0.0007(10)
C33 0.0215(12) 0.0306(12) 0.0221(12) -0.0056(10) -0.0020(9) -0.0010(9)
C34 0.0179(11) 0.0154(10) 0.0184(10) -0.0039(8) -0.0044(8) -0.0014(8)
C35 0.0193(11) 0.0199(10) 0.0195(11) -0.0011(8) -0.0082(9) 0.0004(8)
C36 0.0201(11) 0.0239(11) 0.0177(11) -0.0005(9) -0.0030(9) -0.0006(9)
C37 0.0314(13) 0.0260(12) 0.0150(11) -0.0009(9) -0.0078(9) -0.0030(9)
C38 0.0244(12) 0.0267(12) 0.0259(12) -0.0034(10) -0.0145(10) 0.0020(9)
C39 0.0209(11) 0.0222(11) 0.0223(11) -0.0063(9) -0.0066(9) 0.0021(9)
C40 0.0194(11) 0.0187(10) 0.0175(10) -0.0058(8) -0.0055(8) -0.0007(8)
C41 0.0207(11) 0.0181(10) 0.0212(11) -0.0038(9) -0.0074(9) -0.0003(8)
C42 0.0179(11) 0.0279(12) 0.0216(11) -0.0026(9) -0.0050(9) -0.0044(9)
C43 0.0177(11) 0.0313(12) 0.0225(11) -0.0113(10) -0.0025(9) 0.0009(9)
C44 0.0262(12) 0.0201(11) 0.0338(13) -0.0138(10) -0.0080(10) 0.0042(9)
C45 0.0213(12) 0.0196(11) 0.0261(12) -0.0059(9) -0.0023(9) -0.0043(9)
C46 0.0177(11) 0.0172(10) 0.0182(10) -0.0038(8) -0.0045(8) 0.0000(8)
C47 0.0224(11) 0.0204(11) 0.0192(11) -0.0037(9) -0.0019(9) -0.0035(8)
C48 0.0324(13) 0.0289(12) 0.0210(12) -0.0104(10) -0.0052(10) -0.0050(10)
C49 0.0318(13) 0.0263(12) 0.0317(13) -0.0092(10) -0.0075(11) -0.0109(10)
C50 0.0275(13) 0.0236(12) 0.0249(12) -0.0037(10) -0.0030(10) -0.0072(9)
C51 0.0232(12) 0.0220(11) 0.0186(11) -0.0037(9) -0.0049(9) -0.0004(9)
B62 0.0192(12) 0.0159(11) 0.0171(12) -0.0036(9) -0.0051(9) 0.0002(9)

loop_
_atom_type_symbol
_atom_type_description
_atom_type_scat_dispersion_real
_atom_type_scat_dispersion_imag
_atom_type_scat_source
C C 0.0033 0.0016
;
International Tables for Crystallography
(Vol. C, Tables 4.2.6.8 and 6.1.1.4)
;
H H 0.0000 0.0000
;
International Tables for Crystallography
(Vol. C, Table 6.1.1.4)
;
B B 0.0013 0.0007
;
International Tables for Crystallography
(Vol. C, Tables 4.2.6.8 and 6.1.1.4)
;
Cl Cl 0.1484 0.1585
;
International Tables for Crystallography
(Vol. C, Tables 4.2.6.8 and 6.1.1.4)
;
F F 0.0171 0.0103
;
International Tables for Crystallography
(Vol. C, Tables 4.2.6.8 and 6.1.1.4)
;
N N 0.0061 0.0033
;
International Tables for Crystallography
(Vol. C, Tables 4.2.6.8 and 6.1.1.4)
;
V V 0.3005 0.5294
;
International Tables for Crystallography
(Vol. C, Tables 4.2.6.8 and 6.1.1.4)
;

loop_
_geom_angle_atom_site_label_1
_geom_angle_atom_site_label_2
_geom_angle_atom_site_label_3
_geom_angle
N1 V1 C7 103.35(9)
N1 V1 Cl1 103.48(7)
C7 V1 Cl1 113.64(6)
N1 V1 Cl2 106.32(7)
C7 V1 Cl2 113.55(6)
Cl1 V1 Cl2 114.92(3)
C1 N1 V1 165.29(18)
C7 N2 C8 109.93(18)
C7 N2 C10 124.44(17)
C8 N2 C10 125.62(18)
C7 N3 C9 111.63(17)
C7 N3 C22 119.98(17)
C9 N3 C22 128.35(17)
N1 C1 C2 120.0(2)
N1 C1 C6 119.4(2)
C2 C1 C6 120.5(2)
C1 C2 C3 119.5(3)
C1 C2 H2 120.3
C3 C2 H2 120.3
C4 C3 C2 119.6(3)
C4 C3 H3 120.2
C2 C3 H3 120.2
C5 C4 C3 120.8(3)
C5 C4 H4 119.6
C3 C4 H4 119.6
C4 C5 C6 120.7(3)
C4 C5 H5 119.7
C6 C5 H5 119.7
C5 C6 C1 119.0(3)
C5 C6 H6 120.5
C1 C6 H6 120.5
N2 C7 N3 104.82(17)
N2 C7 V1 119.91(15)
N3 C7 V1 135.06(16)
N2 C8 C9 109.95(19)
N2 C8 H8 125.0
C9 C8 H8 125.0
C8 C9 N3 103.66(18)
C8 C9 B62 120.91(18)
N3 C9 B62 135.44(18)
C15 C10 C11 123.5(2)
C15 C10 N2 118.07(19)
C11 C10 N2 118.42(19)
C12 C11 C10 116.1(2)
C12 C11 C16 121.3(2)
C10 C11 C16 122.6(2)
C13 C12 C11 121.4(2)
C13 C12 H12 119.3
C11 C12 H12 119.3
C12 C13 C14 120.9(2)
C12 C13 H13 119.5
C14 C13 H13 119.5
C13 C14 C15 121.1(2)
C13 C14 H14 119.4
C15 C14 H14 119.4
C14 C15 C10 116.9(2)
C14 C15 C19 120.7(2)
C10 C15 C19 122.3(2)
C11 C16 C18 110.4(2)
C11 C16 C17 112.9(2)
C18 C16 C17 107.9(2)
C11 C16 H16 108.5
C18 C16 H16 108.5
C17 C16 H16 108.5
C16 C17 H17A 109.5
C16 C17 H17B 109.5
H17A C17 H17B 109.5
C16 C17 H17C 109.5
H17A C17 H17C 109.5
H17B C17 H17C 109.5
C16 C18 H18A 109.5
C16 C18 H18B 109.5
H18A C18 H18B 109.5
C16 C18 H18C 109.5
H18A C18 H18C 109.5
H18B C18 H18C 109.5
C15 C19 C20 114.7(2)
C15 C19 C21 109.0(2)
C20 C19 C21 110.5(2)
C15 C19 H19 107.5
C20 C19 H19 107.5
C21 C19 H19 107.5
C19 C20 H20A 109.5
C19 C20 H20B 109.5
H20A C20 H20B 109.5
C19 C20 H20C 109.5
H20A C20 H20C 109.5
H20B C20 H20C 109.5
C19 C21 H21A 109.5
C19 C21 H21B 109.5
H21A C21 H21B 109.5
C19 C21 H21C 109.5
H21A C21 H21C 109.5
H21B C21 H21C 109.5
C23 C22 C27 123.0(2)
C23 C22 N3 118.34(18)
C27 C22 N3 118.62(19)
C24 C23 C22 116.7(2)
C24 C23 C28 121.3(2)
C22 C23 C28 122.06(19)
C25 C24 C23 121.7(2)
C25 C24 H24 119.2
C23 C24 H24 119.2
C26 C25 C24 120.2(2)
C26 C25 H25 119.9
C24 C25 H25 119.9
C25 C26 C27 120.9(2)
C25 C26 H26 119.6
C27 C26 H26 119.6
C26 C27 C22 117.5(2)
C26 C27 C31 118.82(19)
C22 C27 C31 123.7(2)
C23 C28 C29 111.36(18)
C23 C28 C30 113.61(19)
C29 C28 C30 108.54(19)
C23 C28 H28 107.7
C29 C28 H28 107.7
C30 C28 H28 107.7
C28 C29 H29A 109.5
C28 C29 H29B 109.5
H29A C29 H29B 109.5
C28 C29 H29C 109.5
H29A C29 H29C 109.5
H29B C29 H29C 109.5
C28 C30 H30A 109.5
C28 C30 H30B 109.5
H30A C30 H30B 109.5
C28 C30 H30C 109.5
H30A C30 H30C 109.5
H30B C30 H30C 109.5
C27 C31 C33 110.65(19)
C27 C31 C32 112.28(19)
C33 C31 C32 108.98(19)
C27 C31 H31 108.3
C33 C31 H31 108.3
C32 C31 H31 108.3
C31 C32 H32A 109.5
C31 C32 H32B 109.5
H32A C32 H32B 109.5
C31 C32 H32C 109.5
H32A C32 H32C 109.5
H32B C32 H32C 109.5
C31 C33 H33A 109.5
C31 C33 H33B 109.5
H33A C33 H33B 109.5
C31 C33 H33C 109.5
H33A C33 H33C 109.5
H33B C33 H33C 109.5
C39 C34 C35 112.15(19)
C39 C34 B62 127.56(19)
C35 C34 B62 120.26(18)
F1 C35 C36 115.54(19)
F1 C35 C34 118.70(18)
C36 C35 C34 125.8(2)
F2 C36 C35 120.89(19)
F2 C36 C37 120.0(2)
C35 C36 C37 119.1(2)
F3 C37 C38 120.8(2)
F3 C37 C36 120.8(2)
C38 C37 C36 118.4(2)
F4 C38 C37 118.9(2)
F4 C38 C39 120.6(2)
C37 C38 C39 120.5(2)
F5 C39 C38 114.79(19)
F5 C39 C34 121.14(19)
C38 C39 C34 124.1(2)
C41 C40 C45 112.56(19)
C41 C40 B62 126.84(19)
C45 C40 B62 120.57(19)
F6 C41 C40 121.20(19)
F6 C41 C42 114.64(19)
C40 C41 C42 124.2(2)
F7 C42 C43 120.1(2)
F7 C42 C41 119.8(2)
C43 C42 C41 120.0(2)
F8 C43 C44 120.9(2)
F8 C43 C42 120.4(2)
C44 C43 C42 118.7(2)
F9 C44 C43 120.1(2)
F9 C44 C45 120.2(2)
C43 C44 C45 119.7(2)
F10 C45 C44 116.06(19)
F10 C45 C40 119.13(19)
C44 C45 C40 124.8(2)
C47 C46 C51 112.17(19)
C47 C46 B62 120.40(19)
C51 C46 B62 127.24(19)
F11 C47 C48 114.86(19)
F11 C47 C46 119.70(19)
C48 C47 C46 125.4(2)
F12 C48 C49 119.9(2)
F12 C48 C47 121.1(2)
C49 C48 C47 118.9(2)
F13 C49 C50 120.1(2)
F13 C49 C48 120.5(2)
C50 C49 C48 119.3(2)
F14 C50 C49 120.3(2)
F14 C50 C51 120.3(2)
C49 C50 C51 119.3(2)
F15 C51 C50 113.61(19)
F15 C51 C46 121.7(2)
C50 C51 C46 124.7(2)
C40 B62 C34 110.67(17)
C40 B62 C46 105.59(16)
C34 B62 C46 111.24(17)
C40 B62 C9 111.21(17)
C34 B62 C9 103.03(16)
C46 B62 C9 115.21(17)

loop_
_geom_bond_atom_site_label_1
_geom_bond_atom_site_label_2
_geom_bond_distance
V1 N1 1.646(2)
V1 C7 2.060(2)
V1 Cl1 2.1641(7)
V1 Cl2 2.1654(8)
F1 C35 1.360(2)
F2 C36 1.347(3)
F3 C37 1.344(3)
F4 C38 1.350(3)
F5 C39 1.358(3)
F6 C41 1.354(2)
F7 C42 1.349(3)
F8 C43 1.346(3)
F9 C44 1.354(3)
F10 C45 1.354(3)
F11 C47 1.355(3)
F12 C48 1.344(3)
F13 C49 1.343(3)
F14 C50 1.337(3)
F15 C51 1.355(3)
N1 C1 1.380(3)
N2 C7 1.362(3)
N2 C8 1.366(3)
N2 C10 1.454(3)
N3 C7 1.380(3)
N3 C9 1.400(3)
N3 C22 1.455(3)
C1 C2 1.384(4)
C1 C6 1.398(4)
C2 C3 1.387(4)
C2 H2 0.9500
C3 C4 1.384(5)
C3 H3 0.9500
C4 C5 1.368(5)
C4 H4 0.9500
C5 C6 1.375(4)
C5 H5 0.9500
C6 H6 0.9500
C8 C9 1.374(3)
C8 H8 0.9500
C9 B62 1.677(3)
C10 C15 1.404(3)
C10 C11 1.412(3)
C11 C12 1.405(3)
C11 C16 1.521(4)
C12 C13 1.371(4)
C12 H12 0.9500
C13 C14 1.381(4)
C13 H13 0.9500
C14 C15 1.393(3)
C14 H14 0.9500
C15 C19 1.521(3)
C16 C18 1.539(3)
C16 C17 1.542(3)
C16 H16 1.0000
C17 H17A 0.9800
C17 H17B 0.9800
C17 H17C 0.9800
C18 H18A 0.9800
C18 H18B 0.9800
C18 H18C 0.9800
C19 C20 1.527(4)
C19 C21 1.529(4)
C19 H19 1.0000
C20 H20A 0.9800
C20 H20B 0.9800
C20 H20C 0.9800
C21 H21A 0.9800
C21 H21B 0.9800
C21 H21C 0.9800
C22 C23 1.401(3)
C22 C27 1.406(3)
C23 C24 1.396(3)
C23 C28 1.531(3)
C24 C25 1.386(3)
C24 H24 0.9500
C25 C26 1.380(4)
C25 H25 0.9500
C26 C27 1.396(3)
C26 H26 0.9500
C27 C31 1.529(3)
C28 C29 1.532(3)
C28 C30 1.535(3)
C28 H28 1.0000
C29 H29A 0.9800
C29 H29B 0.9800
C29 H29C 0.9800
C30 H30A 0.9800
C30 H30B 0.9800
C30 H30C 0.9800
C31 C33 1.534(3)
C31 C32 1.545(3)
C31 H31 1.0000
C32 H32A 0.9800
C32 H32B 0.9800
C32 H32C 0.9800
C33 H33A 0.9800
C33 H33B 0.9800
C33 H33C 0.9800
C34 C39 1.395(3)
C34 C35 1.397(3)
C34 B62 1.659(3)
C35 C36 1.373(3)
C36 C37 1.380(3)
C37 C38 1.373(3)
C38 C39 1.383(3)
C40 C41 1.389(3)
C40 C45 1.402(3)
C40 B62 1.654(3)
C41 C42 1.390(3)
C42 C43 1.373(3)
C43 C44 1.370(4)
C44 C45 1.379(3)
C46 C47 1.392(3)
C46 C51 1.401(3)
C46 B62 1.674(3)
C47 C48 1.384(3)
C48 C49 1.376(4)
C49 C50 1.376(3)
C50 C51 1.386(3)

loop_
_geom_torsion_atom_site_label_1
_geom_torsion_atom_site_label_2
_geom_torsion_atom_site_label_3
_geom_torsion_atom_site_label_4
_geom_torsion
C7 V1 N1 C1 -172.5(7)
Cl1 V1 N1 C1 -53.7(7)
Cl2 V1 N1 C1 67.7(7)
V1 N1 C1 C2 98.0(7)
V1 N1 C1 C6 -79.2(8)
N1 C1 C2 C3 -178.3(3)
C6 C1 C2 C3 -1.2(4)
C1 C2 C3 C4 0.8(5)
C2 C3 C4 C5 0.1(4)
C3 C4 C5 C6 -0.6(4)
C4 C5 C6 C1 0.1(4)
N1 C1 C6 C5 177.9(2)
C2 C1 C6 C5 0.7(4)
C8 N2 C7 N3 1.0(2)
C10 N2 C7 N3 -178.22(18)
C8 N2 C7 V1 -174.58(14)
C10 N2 C7 V1 6.2(3)
C9 N3 C7 N2 -0.8(2)
C22 N3 C7 N2 177.27(17)
C9 N3 C7 V1 173.70(17)
C22 N3 C7 V1 -8.2(3)
C7 N2 C8 C9 -0.8(2)
C10 N2 C8 C9 178.40(18)
N2 C8 C9 N3 0.2(2)
N2 C8 C9 B62 -179.88(18)
C7 N3 C9 C8 0.4(2)
C22 N3 C9 C8 -177.52(19)
C7 N3 C9 B62 -179.5(2)
C22 N3 C9 B62 2.6(4)
C7 N2 C10 C15 88.8(3)
C8 N2 C10 C15 -90.2(3)
C7 N2 C10 C11 -93.0(3)
C8 N2 C10 C11 87.9(3)
C15 C10 C11 C12 -1.9(3)
N2 C10 C11 C12 -179.93(19)
C15 C10 C11 C16 174.5(2)
N2 C10 C11 C16 -3.5(3)
C10 C11 C12 C13 -0.7(3)
C16 C11 C12 C13 -177.1(2)
C11 C12 C13 C14 2.2(4)
C12 C13 C14 C15 -1.2(4)
C13 C14 C15 C10 -1.2(3)
C13 C14 C15 C19 174.9(2)
C11 C10 C15 C14 2.8(3)
N2 C10 C15 C14 -179.17(19)
C11 C10 C15 C19 -173.3(2)
N2 C10 C15 C19 4.8(3)
C12 C11 C16 C18 86.8(3)
C10 C11 C16 C18 -89.5(3)
C12 C11 C16 C17 -34.1(3)
C10 C11 C16 C17 149.7(2)
C14 C15 C19 C20 39.1(3)
C10 C15 C19 C20 -145.0(2)
C14 C15 C19 C21 -85.3(3)
C10 C15 C19 C21 90.6(3)
C7 N3 C22 C23 101.4(2)
C9 N3 C22 C23 -80.9(3)
C7 N3 C22 C27 -76.7(3)
C9 N3 C22 C27 101.1(2)
C27 C22 C23 C24 -2.5(3)
N3 C22 C23 C24 179.59(19)
C27 C22 C23 C28 176.8(2)
N3 C22 C23 C28 -1.2(3)
C22 C23 C24 C25 1.7(3)
C28 C23 C24 C25 -177.5(2)
C23 C24 C25 C26 0.2(4)
C24 C25 C26 C27 -1.6(4)
C25 C26 C27 C22 0.9(3)
C25 C26 C27 C31 -176.3(2)
C23 C22 C27 C26 1.2(3)
N3 C22 C27 C26 179.13(19)
C23 C22 C27 C31 178.2(2)
N3 C22 C27 C31 -3.9(3)
C24 C23 C28 C29 102.0(3)
C22 C23 C28 C29 -77.2(3)
C24 C23 C28 C30 -20.9(3)
C22 C23 C28 C30 159.9(2)
C26 C27 C31 C33 60.8(3)
C22 C27 C31 C33 -116.1(2)
C26 C27 C31 C32 -61.2(3)
C22 C27 C31 C32 121.9(2)
C39 C34 C35 F1 -179.71(18)
B62 C34 C35 F1 -1.5(3)
C39 C34 C35 C36 1.5(3)
B62 C34 C35 C36 179.8(2)
F1 C35 C36 F2 -0.1(3)
C34 C35 C36 F2 178.7(2)
F1 C35 C36 C37 -179.8(2)
C34 C35 C36 C37 -1.1(4)
F2 C36 C37 F3 1.7(3)
C35 C36 C37 F3 -178.6(2)
F2 C36 C37 C38 -179.1(2)
C35 C36 C37 C38 0.6(3)
F3 C37 C38 F4 -0.7(3)
C36 C37 C38 F4 -180.0(2)
F3 C37 C38 C39 178.4(2)
C36 C37 C38 C39 -0.8(4)
F4 C38 C39 F5 0.8(3)
C37 C38 C39 F5 -178.3(2)
F4 C38 C39 C34 -179.4(2)
C37 C38 C39 C34 1.5(4)
C35 C34 C39 F5 178.04(19)
B62 C34 C39 F5 0.0(3)
C35 C34 C39 C38 -1.8(3)
B62 C34 C39 C38 -179.8(2)
C45 C40 C41 F6 177.73(19)
B62 C40 C41 F6 -4.0(3)
C45 C40 C41 C42 -2.7(3)
B62 C40 C41 C42 175.6(2)
F6 C41 C42 F7 1.5(3)
C40 C41 C42 F7 -178.1(2)
F6 C41 C42 C43 -178.5(2)
C40 C41 C42 C43 1.9(4)
F7 C42 C43 F8 -1.4(3)
C41 C42 C43 F8 178.6(2)
F7 C42 C43 C44 179.3(2)
C41 C42 C43 C44 -0.6(4)
F8 C43 C44 F9 0.0(4)
C42 C43 C44 F9 179.2(2)
F8 C43 C44 C45 -178.7(2)
C42 C43 C44 C45 0.5(4)
F9 C44 C45 F10 -2.0(3)
C43 C44 C45 F10 176.7(2)
F9 C44 C45 C40 179.7(2)
C43 C44 C45 C40 -1.6(4)
C41 C40 C45 F10 -175.75(19)
B62 C40 C45 F10 5.9(3)
C41 C40 C45 C44 2.5(3)
B62 C40 C45 C44 -175.8(2)
C51 C46 C47 F11 175.91(19)
B62 C46 C47 F11 0.5(3)
C51 C46 C47 C48 -3.3(3)
B62 C46 C47 C48 -178.7(2)
F11 C47 C48 F12 2.4(3)
C46 C47 C48 F12 -178.3(2)
F11 C47 C48 C49 -178.6(2)
C46 C47 C48 C49 0.6(4)
F12 C48 C49 F13 2.7(4)
C47 C48 C49 F13 -176.3(2)
F12 C48 C49 C50 -178.9(2)
C47 C48 C49 C50 2.1(4)
F13 C49 C50 F14 -2.2(4)
C48 C49 C50 F14 179.5(2)
F13 C49 C50 C51 176.6(2)
C48 C49 C50 C51 -1.8(4)
F14 C50 C51 F15 -4.1(3)
C49 C50 C51 F15 177.2(2)
F14 C50 C51 C46 177.5(2)
C49 C50 C51 C46 -1.2(4)
C47 C46 C51 F15 -174.68(19)
B62 C46 C51 F15 0.4(3)
C47 C46 C51 C50 3.6(3)
B62 C46 C51 C50 178.6(2)
C41 C40 B62 C34 105.6(2)
C45 C40 B62 C34 -76.3(2)
C41 C40 B62 C46 -133.9(2)
C45 C40 B62 C46 44.2(3)
C41 C40 B62 C9 -8.3(3)
C45 C40 B62 C9 169.80(19)
C39 C34 B62 C40 3.4(3)
C35 C34 B62 C40 -174.51(19)
C39 C34 B62 C46 -113.6(2)
C35 C34 B62 C46 68.4(2)
C39 C34 B62 C9 122.4(2)
C35 C34 B62 C9 -55.5(2)
C47 C46 B62 C40 47.6(2)
C51 C46 B62 C40 -127.1(2)
C47 C46 B62 C34 167.73(19)
C51 C46 B62 C34 -7.0(3)
C47 C46 B62 C9 -75.5(2)
C51 C46 B62 C9 109.8(2)
C8 C9 B62 C40 90.0(2)
N3 C9 B62 C40 -90.2(3)
C8 C9 B62 C34 -28.6(2)
N3 C9 B62 C34 151.2(2)
C8 C9 B62 C46 -149.95(19)
N3 C9 B62 C46 29.9(3)
